data_2105264
loop_
_publ_author_name
'Garc\'ia-Tu\~n\'on, Esther'
'Dacu\~na, Bruno'
'Zaragoza, Guillermo'
'Franco, Jaime'
'Guiti\'an, Francisco'

_publ_section_title
;
 Cl--OH ion-exchanging process in chlorapatite
 (Ca~5~(PO~4~)~3~Cl~<i>x~</i>(OH)~1{-~<i>x</i>}) -- a deep insight
;
_journal_coeditor_code ZB5021
_journal_issue 5
_journal_name_full 'Acta Crystallographica Section B'
_journal_page_first 467
_journal_page_last 479
_journal_paper_doi 10.1107/S0108768112019520
_journal_volume 68
_journal_year 2012
_chemical_compound_source 'synthesis as described'
_chemical_formula_moiety '3(O4 P), Cl, 5(C)a'
_chemical_formula_sum 'Ca5 Cl O12 P3'
_chemical_formula_weight 520.76
_chemical_name_common chlorapatite
_chemical_name_systematic
;
chlorapatite
;
_space_group_IT_number 176
_symmetry_cell_setting trigonal
_symmetry_Int_Tables_number 176
_symmetry_space_group_name_Hall '-P 6c'
_symmetry_space_group_name_H-M 'P 63/m'
_atom_sites_solution_primary direct
_atom_sites_solution_secondary difmap
_audit_conform_dict_location ftp://ftp.iucr.org/pub/cif_core.dic
_audit_conform_dict_name cif_core.dic
_audit_conform_dict_version 2.3
_audit_creation_date 2010-02-08T14:37:57-00:00
_audit_creation_method 'WinGX routine CIF_UPDATE'
_cell_angle_alpha 90
_cell_angle_beta 90
_cell_angle_gamma 120
_cell_formula_units_Z 2
_cell_length_a 9.6414(2)
_cell_length_b 9.6414(2)
_cell_length_c 6.7631(2)
_cell_measurement_reflns_used 1874
_cell_measurement_temperature 293(2)
_cell_measurement_theta_max 26.3
_cell_measurement_theta_min 3.87
_cell_measurement_wavelength 0.71073
_cell_volume 544.45(2)
_computing_cell_refinement 'APPEX2 (BRUKER AXS, 2005)'
_computing_data_collection 'APPEX2 (BRUKER AXS, 2005)'
_computing_data_reduction 'APPEX2 (BRUKER AXS, 2005)'
_computing_molecular_graphics 'Ortep-3 for Windows (Farrugia, 1997)'
_computing_publication_material 'WinGX publication routines (Farrugia, 1999)'
_computing_structure_refinement 'SHELXL-97 (Sheldrick, 1997)'
_computing_structure_solution 'SIR2004 (Giacovazzo et al, 2004)'
_diffrn_ambient_temperature 293(2)
_diffrn_measured_fraction_theta_full 0.995
_diffrn_measured_fraction_theta_max 0.995
_diffrn_measurement_device 'four-circle diffractometer'
_diffrn_measurement_device_type 'BRUKER APPEX-II CCD'
_diffrn_measurement_method 'omega and phi scans'
_diffrn_radiation_monochromator graphite
_diffrn_radiation_probe x-ray
_diffrn_radiation_source 'fine-focus sealed tube'
_diffrn_radiation_type MoK\a
_diffrn_radiation_wavelength 0.7107
_diffrn_reflns_av_R_equivalents 0.0158
_diffrn_reflns_av_unetI/netI 0.0092
_diffrn_reflns_limit_h_max 12
_diffrn_reflns_limit_h_min 0
_diffrn_reflns_limit_k_max 0
_diffrn_reflns_limit_k_min -12
_diffrn_reflns_limit_l_max 0
_diffrn_reflns_limit_l_min -8
_diffrn_reflns_number 2637
_diffrn_reflns_theta_full 26.39
_diffrn_reflns_theta_max 26.39
_diffrn_reflns_theta_min 2.44
_exptl_absorpt_coefficient_mu 3.214
_exptl_absorpt_correction_T_max 1
_exptl_absorpt_correction_T_min 0.746
_exptl_absorpt_correction_type multi-scan
_exptl_absorpt_process_details 'BRUKER SADABS'
_exptl_crystal_colour colourless
_exptl_crystal_density_diffrn 3.177
_exptl_crystal_density_method 'not measured'
_exptl_crystal_description prism
_exptl_crystal_F_000 516
_exptl_crystal_size_max 0.45
_exptl_crystal_size_mid 0.19
_exptl_crystal_size_min 0.16
_refine_diff_density_max 0.369
_refine_diff_density_min -0.362
_refine_diff_density_rms 0.071
_refine_ls_extinction_coef 0.022(3)
_refine_ls_extinction_expression Fc^*^=kFc[1+0.001xFc^2^\l^3^/sin(2\q)]^-1/4^
_refine_ls_extinction_method SHELXL
_refine_ls_goodness_of_fit_ref 1.119
_refine_ls_hydrogen_treatment noref
_refine_ls_matrix_type full
_refine_ls_number_parameters 41
_refine_ls_number_reflns 405
_refine_ls_number_restraints 0
_refine_ls_restrained_S_all 1.119
_refine_ls_R_factor_all 0.018
_refine_ls_R_factor_gt 0.0173
_refine_ls_shift/su_max 0
_refine_ls_shift/su_mean 0
_refine_ls_structure_factor_coef Fsqd
_refine_ls_weighting_details 'calc w=1/[\s^2^(Fo^2^)+(0.0314P)^2^+0.4330P] where P=(Fo^2^+2Fc^2^)/3'
_refine_ls_weighting_scheme calc
_refine_ls_wR_factor_gt 0.0514
_refine_ls_wR_factor_ref 0.052
_reflns_number_gt 392
_reflns_number_total 405
_reflns_threshold_expression >2\s(I)
_cod_data_source_file zb5021.cif
_cod_data_source_block v_room
_cod_database_code 2105264

loop_
_symmetry_equiv_pos_as_xyz
'x, y, z'
'-y, x-y, z'
'-x+y, -x, z'
'-x, -y, z+1/2'
'y, -x+y, z+1/2'
'x-y, x, z+1/2'
'-x, -y, -z'
'y, -x+y, -z'
'x-y, x, -z'
'x, y, -z-1/2'
'-y, x-y, -z-1/2'
'-x+y, -x, -z-1/2'

loop_
_atom_site_label
_atom_site_type_symbol
_atom_site_fract_x
_atom_site_fract_y
_atom_site_fract_z
_atom_site_U_iso_or_equiv
_atom_site_adp_type
_atom_site_occupancy
_atom_site_symmetry_multiplicity
_atom_site_calc_flag
_atom_site_refinement_flags
Ca1 Ca 0.00481(6) 0.74520(6) 0.25 0.0109(2) Uani 1 2 d S
Ca2 Ca 0.3333 0.6667 -0.00344(9) 0.0111(2) Uani 1 3 d S
P1 P 0.37536(7) 0.96744(7) 0.25 0.0075(2) Uani 1 2 d S
O2 O -0.3438(2) 0.5077(2) 0.25 0.0137(4) Uani 1 2 d S
O3 O -0.08657(15) 0.64629(18) -0.0672(2) 0.0184(4) Uani 1 1 d .
O4 O 0.1272(2) 0.5929(2) 0.25 0.0139(4) Uani 1 2 d S
Cl1 Cl 0 1 0.4438(2) 0.0188(4) Uani 0.5 3 d SP

loop_
_atom_site_aniso_label
_atom_site_aniso_U_11
_atom_site_aniso_U_22
_atom_site_aniso_U_33
_atom_site_aniso_U_23
_atom_site_aniso_U_13
_atom_site_aniso_U_12
Ca1 0.0123(3) 0.0118(3) 0.0095(3) 0 0 0.0068(2)
Ca2 0.0131(3) 0.0131(3) 0.0071(3) 0 0 0.00656(13)
P1 0.0071(3) 0.0066(3) 0.0081(3) 0 0 0.0030(3)
O2 0.0192(10) 0.0152(9) 0.0136(9) 0 0 0.0137(8)
O3 0.0144(6) 0.0281(7) 0.0162(7) -0.0114(6) -0.0035(5) 0.0131(6)
O4 0.0118(9) 0.0080(9) 0.0213(10) 0 0 0.0045(7)
Cl1 0.0146(4) 0.0146(4) 0.0271(11) 0 0 0.0073(2)

loop_
_atom_type_symbol
_atom_type_description
_atom_type_scat_dispersion_real
_atom_type_scat_dispersion_imag
_atom_type_scat_source
O O 0.0106 0.006 'International Tables Vol C Tables 4.2.6.8 and 6.1.1.4'
P P 0.1023 0.0942 'International Tables Vol C Tables 4.2.6.8 and 6.1.1.4'
Cl Cl 0.1484 0.1585 'International Tables Vol C Tables 4.2.6.8 and 6.1.1.4'
Ca Ca 0.2262 0.3064 'International Tables Vol C Tables 4.2.6.8 and 6.1.1.4'

loop_
_geom_angle_atom_site_label_1
_geom_angle_atom_site_label_2
_geom_angle_atom_site_label_3
_geom_angle
_geom_angle_site_symmetry_1
_geom_angle_site_symmetry_3
O4 Ca1 O3 87.04(4) . .
O4 Ca1 O3 87.04(4) . 10_556
O3 Ca1 O3 133.60(8) . 10_556
O4 Ca1 O3 75.09(5) . 6_665
O3 Ca1 O3 139.47(5) . 6_665
O3 Ca1 O3 82.27(3) 10_556 6_665
O4 Ca1 O3 75.09(5) . 9_665
O3 Ca1 O3 82.27(3) . 9_665
O3 Ca1 O3 139.47(5) 10_556 9_665
O3 Ca1 O3 58.24(6) 6_665 9_665
O4 Ca1 Cl1 142.96(4) . .
O3 Ca1 Cl1 128.25(5) . .
O3 Ca1 Cl1 76.13(4) 10_556 .
O3 Ca1 Cl1 70.16(3) 6_665 .
O3 Ca1 Cl1 96.63(4) 9_665 .
O4 Ca1 Cl1 142.96(4) . 10_556
O3 Ca1 Cl1 76.13(4) . 10_556
O3 Ca1 Cl1 128.25(5) 10_556 10_556
O3 Ca1 Cl1 96.63(4) 6_665 10_556
O3 Ca1 Cl1 70.16(3) 9_665 10_556
Cl1 Ca1 Cl1 55.71(6) . 10_556
O4 Ca1 O2 104.57(5) . .
O3 Ca1 O2 68.59(4) . .
O3 Ca1 O2 68.59(4) 10_556 .
O3 Ca1 O2 150.78(3) 6_665 .
O3 Ca1 O2 150.78(3) 9_665 .
Cl1 Ca1 O2 99.62(3) . .
Cl1 Ca1 O2 99.62(3) 10_556 .
O4 Ca1 P1 70.17(5) . .
O3 Ca1 P1 110.48(4) . .
O3 Ca1 P1 110.48(4) 10_556 .
O3 Ca1 P1 29.23(3) 6_665 .
O3 Ca1 P1 29.23(3) 9_665 .
Cl1 Ca1 P1 85.012(15) . .
Cl1 Ca1 P1 85.012(15) 10_556 .
O2 Ca1 P1 174.74(4) . .
O4 Ca1 Cl1 133.87(3) . 7_576
O3 Ca1 Cl1 138.92(4) . 7_576
O3 Ca1 Cl1 64.89(4) 10_556 7_576
O3 Ca1 Cl1 65.85(3) 6_665 7_576
O3 Ca1 Cl1 102.40(4) 9_665 7_576
Cl1 Ca1 Cl1 12.00(5) . 7_576
Cl1 Ca1 Cl1 67.717(12) 10_556 7_576
O2 Ca1 Cl1 98.35(3) . 7_576
P1 Ca1 Cl1 85.671(14) . 7_576
O4 Ca1 Cl1 133.87(3) . 4_574
O3 Ca1 Cl1 64.89(4) . 4_574
O3 Ca1 Cl1 138.92(4) 10_556 4_574
O3 Ca1 Cl1 102.40(4) 6_665 4_574
O3 Ca1 Cl1 65.85(3) 9_665 4_574
Cl1 Ca1 Cl1 67.717(12) . 4_574
Cl1 Ca1 Cl1 12.00(5) 10_556 4_574
O2 Ca1 Cl1 98.35(3) . 4_574
P1 Ca1 Cl1 85.671(14) . 4_574
Cl1 Ca1 Cl1 79.72(5) 7_576 4_574
O4 Ca1 P1 22.48(4) . 2_665
O3 Ca1 P1 78.64(4) . 2_665
O3 Ca1 P1 78.64(4) 10_556 2_665
O3 Ca1 P1 94.67(4) 6_665 2_665
O3 Ca1 P1 94.67(4) 9_665 2_665
Cl1 Ca1 P1 152.00(3) . 2_665
Cl1 Ca1 P1 152.00(3) 10_556 2_665
O2 Ca1 P1 82.09(4) . 2_665
P1 Ca1 P1 92.66(2) . 2_665
Cl1 Ca1 P1 140.05(2) 7_576 2_665
Cl1 Ca1 P1 140.05(2) 4_574 2_665
O2 Ca2 O2 77.24(5) 9_665 8
O2 Ca2 O2 77.24(5) 9_665 7_565
O2 Ca2 O2 77.24(5) 8 7_565
O2 Ca2 O4 126.48(6) 9_665 3_565
O2 Ca2 O4 89.80(4) 8 3_565
O2 Ca2 O4 150.08(6) 7_565 3_565
O2 Ca2 O4 89.80(4) 9_665 .
O2 Ca2 O4 150.08(6) 8 .
O2 Ca2 O4 126.48(6) 7_565 .
O4 Ca2 O4 76.30(5) 3_565 .
O2 Ca2 O4 150.08(6) 9_665 2_665
O2 Ca2 O4 126.48(6) 8 2_665
O2 Ca2 O4 89.80(4) 7_565 2_665
O4 Ca2 O4 76.30(5) 3_565 2_665
O4 Ca2 O4 76.30(5) . 2_665
O2 Ca2 O3 71.01(5) 9_665 9_665
O2 Ca2 O3 81.97(5) 8 9_665
O2 Ca2 O3 145.13(4) 7_565 9_665
O4 Ca2 O3 55.73(5) 3_565 9_665
O4 Ca2 O3 68.27(5) . 9_665
O4 Ca2 O3 125.04(4) 2_665 9_665
O2 Ca2 O3 81.97(5) 9_665 7_565
O2 Ca2 O3 145.13(4) 8 7_565
O2 Ca2 O3 71.01(5) 7_565 7_565
O4 Ca2 O3 125.04(4) 3_565 7_565
O4 Ca2 O3 55.73(5) . 7_565
O4 Ca2 O3 68.27(5) 2_665 7_565
O3 Ca2 O3 117.142(17) 9_665 7_565
O2 Ca2 O3 145.13(4) 9_665 8
O2 Ca2 O3 71.01(5) 8 8
O2 Ca2 O3 81.97(5) 7_565 8
O4 Ca2 O3 68.27(5) 3_565 8
O4 Ca2 O3 125.04(4) . 8
O4 Ca2 O3 55.73(5) 2_665 8
O3 Ca2 O3 117.142(16) 9_665 8
O3 Ca2 O3 117.142(16) 7_565 8
O2 Ca2 P1 99.44(4) 9_665 .
O2 Ca2 P1 88.58(4) 8 .
O2 Ca2 P1 165.81(4) 7_565 .
O4 Ca2 P1 27.63(4) 3_565 .
O4 Ca2 P1 66.82(4) . .
O4 Ca2 P1 99.13(4) 2_665 .
O3 Ca2 P1 28.44(3) 9_665 .
O3 Ca2 P1 122.54(3) 7_565 .
O3 Ca2 P1 93.91(3) 8 .
O2 Ca2 P1 88.58(4) 9_665 2_665
O2 Ca2 P1 165.81(4) 8 2_665
O2 Ca2 P1 99.44(4) 7_565 2_665
O4 Ca2 P1 99.13(4) 3_565 2_665
O4 Ca2 P1 27.63(4) . 2_665
O4 Ca2 P1 66.82(4) 2_665 2_665
O3 Ca2 P1 93.91(3) 9_665 2_665
O3 Ca2 P1 28.44(3) 7_565 2_665
O3 Ca2 P1 122.54(3) 8 2_665
P1 Ca2 P1 94.224(14) . 2_665
O2 Ca2 P1 165.81(4) 9_665 3_565
O2 Ca2 P1 99.44(4) 8 3_565
O2 Ca2 P1 88.58(4) 7_565 3_565
O4 Ca2 P1 66.82(4) 3_565 3_565
O4 Ca2 P1 99.13(4) . 3_565
O4 Ca2 P1 27.63(4) 2_665 3_565
O3 Ca2 P1 122.54(3) 9_665 3_565
O3 Ca2 P1 93.91(3) 7_565 3_565
O3 Ca2 P1 28.44(3) 8 3_565
P1 Ca2 P1 94.224(14) . 3_565
P1 Ca2 P1 94.224(14) 2_665 3_565
O3 P1 O3 107.68(11) 9_665 6_665
O3 P1 O2 112.05(6) 9_665 2_675
O3 P1 O2 112.05(6) 6_665 2_675
O3 P1 O4 106.78(7) 9_665 3_565
O3 P1 O4 106.78(7) 6_665 3_565
O2 P1 O4 111.21(10) 2_675 3_565
O3 P1 Ca1 54.12(5) 9_665 .
O3 P1 Ca1 54.12(5) 6_665 .
O2 P1 Ca1 136.14(8) 2_675 .
O4 P1 Ca1 112.66(7) 3_565 .
O3 P1 Ca2 60.38(6) 9_665 .
O3 P1 Ca2 111.50(6) 6_665 .
O2 P1 Ca2 135.75(5) 2_675 .
O4 P1 Ca2 47.25(5) 3_565 .
Ca1 P1 Ca2 78.204(14) . .
O3 P1 Ca2 111.50(6) 9_665 10_556
O3 P1 Ca2 60.38(6) 6_665 10_556
O2 P1 Ca2 135.75(5) 2_675 10_556
O4 P1 Ca2 47.25(5) 3_565 10_556
Ca1 P1 Ca2 78.204(14) . 10_556
Ca2 P1 Ca2 64.43(2) . 10_556
O3 P1 Ca1 122.02(6) 9_665 3_565
O3 P1 Ca1 122.02(6) 6_665 3_565
O2 P1 Ca1 76.52(7) 2_675 3_565
Ca1 P1 Ca1 147.34(2) . 3_565
Ca2 P1 Ca1 74.284(14) . 3_565
Ca2 P1 Ca1 74.284(14) 10_556 3_565
O3 P1 Ca1 80.32(6) 9_665 2_675
O3 P1 Ca1 80.32(6) 6_665 2_675
O2 P1 Ca1 56.07(7) 2_675 2_675
O4 P1 Ca1 167.27(7) 3_565 2_675
Ca1 P1 Ca1 80.07(2) . 2_675
Ca2 P1 Ca1 140.662(14) . 2_675
Ca2 P1 Ca1 140.662(14) 10_556 2_675
Ca1 P1 Ca1 132.59(2) 3_565 2_675
P1 O2 Ca2 133.41(4) 3_465 7_565
P1 O2 Ca2 133.41(4) 3_465 4_565
Ca2 O2 Ca2 87.77(6) 7_565 4_565
P1 O2 Ca1 98.61(8) 3_465 .
Ca2 O2 Ca1 96.43(5) 7_565 .
Ca2 O2 Ca1 96.43(5) 4_565 .
P1 O3 Ca1 139.31(8) 8_455 .
P1 O3 Ca1 96.64(7) 8_455 8_455
Ca1 O3 Ca1 118.64(5) . 8_455
P1 O3 Ca2 91.19(7) 8_455 7_565
Ca1 O3 Ca2 103.16(5) . 7_565
Ca1 O3 Ca2 96.77(4) 8_455 7_565
P1 O4 Ca1 122.83(10) 2_665 .
P1 O4 Ca2 105.13(7) 2_665 10_556
Ca1 O4 Ca2 114.60(5) . 10_556
P1 O4 Ca2 105.13(7) 2_665 .
Ca1 O4 Ca2 114.60(5) . .
Ca2 O4 Ca2 89.00(6) 10_556 .
Cl1 Cl1 Ca1 117.86(3) 7_576 3_465
Cl1 Cl1 Ca1 117.86(3) 7_576 .
Ca1 Cl1 Ca1 99.93(4) 3_465 .
Cl1 Cl1 Ca1 117.86(3) 7_576 2_675
Ca1 Cl1 Ca1 99.93(4) 3_465 2_675
Ca1 Cl1 Ca1 99.93(4) . 2_675
Cl1 Cl1 Ca1 50.14(2) 7_576 9_666
Ca1 Cl1 Ca1 168.00(5) 3_465 9_666
Ca1 Cl1 Ca1 87.716(10) . 9_666
Ca1 Cl1 Ca1 87.716(10) 2_675 9_666
Cl1 Cl1 Ca1 50.14(2) 7_576 7_576
Ca1 Cl1 Ca1 87.716(10) 3_465 7_576
Ca1 Cl1 Ca1 168.00(5) . 7_576
Ca1 Cl1 Ca1 87.716(10) 2_675 7_576
Ca1 Cl1 Ca1 83.33(3) 9_666 7_576
Cl1 Cl1 Ca1 50.14(2) 7_576 8_456
Ca1 Cl1 Ca1 87.716(10) 3_465 8_456
Ca1 Cl1 Ca1 87.716(10) . 8_456
Ca1 Cl1 Ca1 168.00(5) 2_675 8_456
Ca1 Cl1 Ca1 83.33(3) 9_666 8_456
Ca1 Cl1 Ca1 83.33(3) 7_576 8_456

loop_
_geom_bond_atom_site_label_1
_geom_bond_atom_site_label_2
_geom_bond_distance
_geom_bond_site_symmetry_2
Ca1 O4 2.2984(18) .
Ca1 O3 2.3339(13) .
Ca1 O3 2.3339(13) 10_556
Ca1 O3 2.5405(14) 6_665
Ca1 O3 2.5405(14) 9_665
Ca1 Cl1 2.8052(9) .
Ca1 Cl1 2.8052(9) 10_556
Ca1 O2 2.974(2) .
Ca1 P1 3.1144(8) .
Ca1 Cl1 3.2310(11) 7_576
Ca1 Cl1 3.2310(11) 4_574
Ca1 P1 3.3936(8) 2_665
Ca2 O2 2.4054(13) 9_665
Ca2 O2 2.4054(13) 8
Ca2 O2 2.4054(13) 7_565
Ca2 O4 2.4455(13) 3_565
Ca2 O4 2.4455(13) .
Ca2 O4 2.4455(13) 2_665
Ca2 O3 2.7954(15) 9_665
Ca2 O3 2.7954(15) 7_565
Ca2 O3 2.7954(15) 8
Ca2 P1 3.2150(6) .
Ca2 P1 3.2150(6) 2_665
Ca2 P1 3.2150(6) 3_565
P1 O3 1.5313(13) 9_665
P1 O3 1.5313(13) 6_665
P1 O2 1.5333(18) 2_675
P1 O4 1.5444(18) 3_565
P1 Ca2 3.2150(6) 10_556
P1 Ca1 3.3936(8) 3_565
O2 P1 1.5333(17) 3_465
O2 Ca2 2.4054(13) 7_565
O2 Ca2 2.4054(13) 4_565
O3 P1 1.5313(13) 8_455
O3 Ca1 2.5405(14) 8_455
O3 Ca2 2.7954(15) 7_565
O4 P1 1.5444(18) 2_665
O4 Ca2 2.4455(13) 10_556
Cl1 Cl1 0.760(3) 7_576
Cl1 Ca1 2.8052(9) 3_465
Cl1 Ca1 2.8052(9) 2_675
Cl1 Ca1 3.2310(11) 9_666
Cl1 Ca1 3.2310(11) 7_576
Cl1 Ca1 3.2310(11) 8_456

loop_
_geom_torsion_atom_site_label_1
_geom_torsion_atom_site_label_2
_geom_torsion_atom_site_label_3
_geom_torsion_atom_site_label_4
_geom_torsion
_geom_torsion_site_symmetry_1
_geom_torsion_site_symmetry_4
O4 Ca1 P1 O3 94.82(7) . 9_665
O3 Ca1 P1 O3 15.97(6) . 9_665
O3 Ca1 P1 O3 173.68(10) 10_556 9_665
O3 Ca1 P1 O3 -170.35(14) 6_665 9_665
Cl1 Ca1 P1 O3 -113.15(8) . 9_665
Cl1 Ca1 P1 O3 -57.20(7) 10_556 9_665
Cl1 Ca1 P1 O3 -125.17(7) 7_576 9_665
Cl1 Ca1 P1 O3 -45.18(7) 4_574 9_665
P1 Ca1 P1 O3 94.82(7) 2_665 9_665
O4 Ca1 P1 O3 -94.82(7) . 6_665
O3 Ca1 P1 O3 -173.68(10) . 6_665
O3 Ca1 P1 O3 -15.97(6) 10_556 6_665
O3 Ca1 P1 O3 170.35(14) 9_665 6_665
Cl1 Ca1 P1 O3 57.20(7) . 6_665
Cl1 Ca1 P1 O3 113.15(8) 10_556 6_665
Cl1 Ca1 P1 O3 45.18(7) 7_576 6_665
Cl1 Ca1 P1 O3 125.17(7) 4_574 6_665
P1 Ca1 P1 O3 -94.82(7) 2_665 6_665
O4 Ca1 P1 O2 180 . 2_675
O3 Ca1 P1 O2 101.14(4) . 2_675
O3 Ca1 P1 O2 -101.14(4) 10_556 2_675
O3 Ca1 P1 O2 -85.18(7) 6_665 2_675
O3 Ca1 P1 O2 85.18(7) 9_665 2_675
Cl1 Ca1 P1 O2 -27.97(3) . 2_675
Cl1 Ca1 P1 O2 27.97(3) 10_556 2_675
Cl1 Ca1 P1 O2 -40.00(2) 7_576 2_675
Cl1 Ca1 P1 O2 40.00(2) 4_574 2_675
P1 Ca1 P1 O2 180 2_665 2_675
O4 Ca1 P1 O4 0 . 3_565
O3 Ca1 P1 O4 -78.86(4) . 3_565
O3 Ca1 P1 O4 78.86(4) 10_556 3_565
O3 Ca1 P1 O4 94.82(7) 6_665 3_565
O3 Ca1 P1 O4 -94.82(7) 9_665 3_565
Cl1 Ca1 P1 O4 152.03(3) . 3_565
Cl1 Ca1 P1 O4 -152.03(3) 10_556 3_565
Cl1 Ca1 P1 O4 140.00(2) 7_576 3_565
Cl1 Ca1 P1 O4 -140.00(2) 4_574 3_565
P1 Ca1 P1 O4 0 2_665 3_565
O4 Ca1 P1 Ca2 33.000(10) . .
O3 Ca1 P1 Ca2 -45.86(4) . .
O3 Ca1 P1 Ca2 111.86(4) 10_556 .
O3 Ca1 P1 Ca2 127.82(7) 6_665 .
O3 Ca1 P1 Ca2 -61.82(7) 9_665 .
Cl1 Ca1 P1 Ca2 -174.97(3) . .
Cl1 Ca1 P1 Ca2 -119.03(3) 10_556 .
Cl1 Ca1 P1 Ca2 173.00(2) 7_576 .
Cl1 Ca1 P1 Ca2 -107.00(2) 4_574 .
P1 Ca1 P1 Ca2 33.000(10) 2_665 .
O4 Ca1 P1 Ca2 -33.000(10) . 10_556
O3 Ca1 P1 Ca2 -111.86(4) . 10_556
O3 Ca1 P1 Ca2 45.86(4) 10_556 10_556
O3 Ca1 P1 Ca2 61.82(7) 6_665 10_556
O3 Ca1 P1 Ca2 -127.82(7) 9_665 10_556
Cl1 Ca1 P1 Ca2 119.03(3) . 10_556
Cl1 Ca1 P1 Ca2 174.97(3) 10_556 10_556
Cl1 Ca1 P1 Ca2 107.00(2) 7_576 10_556
Cl1 Ca1 P1 Ca2 -173.00(2) 4_574 10_556
P1 Ca1 P1 Ca2 -33.000(10) 2_665 10_556
O4 Ca1 P1 Ca1 0 . 3_565
O3 Ca1 P1 Ca1 -78.86(4) . 3_565
O3 Ca1 P1 Ca1 78.86(4) 10_556 3_565
O3 Ca1 P1 Ca1 94.82(7) 6_665 3_565
O3 Ca1 P1 Ca1 -94.82(7) 9_665 3_565
Cl1 Ca1 P1 Ca1 152.03(3) . 3_565
Cl1 Ca1 P1 Ca1 -152.03(3) 10_556 3_565
Cl1 Ca1 P1 Ca1 140.00(2) 7_576 3_565
Cl1 Ca1 P1 Ca1 -140.00(2) 4_574 3_565
P1 Ca1 P1 Ca1 0 2_665 3_565
O4 Ca1 P1 Ca1 180 . 2_675
O3 Ca1 P1 Ca1 101.14(4) . 2_675
O3 Ca1 P1 Ca1 -101.14(4) 10_556 2_675
O3 Ca1 P1 Ca1 -85.18(7) 6_665 2_675
O3 Ca1 P1 Ca1 85.18(7) 9_665 2_675
Cl1 Ca1 P1 Ca1 -27.97(3) . 2_675
Cl1 Ca1 P1 Ca1 27.97(3) 10_556 2_675
Cl1 Ca1 P1 Ca1 -40.00(2) 7_576 2_675
Cl1 Ca1 P1 Ca1 40.00(2) 4_574 2_675
P1 Ca1 P1 Ca1 180 2_665 2_675
O2 Ca2 P1 O3 -1.15(7) 9_665 9_665
O2 Ca2 P1 O3 75.67(7) 8 9_665
O2 Ca2 P1 O3 74.04(18) 7_565 9_665
O4 Ca2 P1 O3 167.95(9) 3_565 9_665
O4 Ca2 P1 O3 -86.84(7) . 9_665
O4 Ca2 P1 O3 -157.58(7) 2_665 9_665
O3 Ca2 P1 O3 -87.60(3) 7_565 9_665
O3 Ca2 P1 O3 146.52(7) 8 9_665
P1 Ca2 P1 O3 -90.41(6) 2_665 9_665
P1 Ca2 P1 O3 175.03(6) 3_565 9_665
O2 Ca2 P1 O3 97.57(7) 9_665 6_665
O2 Ca2 P1 O3 174.38(8) 8 6_665
O2 Ca2 P1 O3 172.76(18) 7_565 6_665
O4 Ca2 P1 O3 -93.34(9) 3_565 6_665
O4 Ca2 P1 O3 11.87(7) . 6_665
O4 Ca2 P1 O3 -58.87(8) 2_665 6_665
O3 Ca2 P1 O3 98.71(11) 9_665 6_665
O3 Ca2 P1 O3 11.11(9) 7_565 6_665
O3 Ca2 P1 O3 -114.76(7) 8 6_665
P1 Ca2 P1 O3 8.31(6) 2_665 6_665
P1 Ca2 P1 O3 -86.25(6) 3_565 6_665
O2 Ca2 P1 O2 -93.16(11) 9_665 2_675
O2 Ca2 P1 O2 -16.34(12) 8 2_675
O2 Ca2 P1 O2 -17.97(14) 7_565 2_675
O4 Ca2 P1 O2 75.93(11) 3_565 2_675
O4 Ca2 P1 O2 -178.85(9) . 2_675
O4 Ca2 P1 O2 110.41(9) 2_665 2_675
O3 Ca2 P1 O2 -92.01(10) 9_665 2_675
O3 Ca2 P1 O2 -179.61(9) 7_565 2_675
O3 Ca2 P1 O2 54.51(9) 8 2_675
P1 Ca2 P1 O2 177.58(9) 2_665 2_675
P1 Ca2 P1 O2 83.02(9) 3_565 2_675
O2 Ca2 P1 O4 -169.09(7) 9_665 3_565
O2 Ca2 P1 O4 -92.28(8) 8 3_565
O2 Ca2 P1 O4 -93.90(18) 7_565 3_565
O4 Ca2 P1 O4 105.21(10) . 3_565
O4 Ca2 P1 O4 34.47(8) 2_665 3_565
O3 Ca2 P1 O4 -167.95(9) 9_665 3_565
O3 Ca2 P1 O4 104.45(7) 7_565 3_565
O3 Ca2 P1 O4 -21.42(7) 8 3_565
P1 Ca2 P1 O4 101.65(7) 2_665 3_565
P1 Ca2 P1 O4 7.09(6) 3_565 3_565
O2 Ca2 P1 Ca1 54.10(4) 9_665 .
O2 Ca2 P1 Ca1 130.92(4) 8 .
O2 Ca2 P1 Ca1 129.29(17) 7_565 .
O4 Ca2 P1 Ca1 -136.80(7) 3_565 .
O4 Ca2 P1 Ca1 -31.59(3) . .
O4 Ca2 P1 Ca1 -102.33(4) 2_665 .
O3 Ca2 P1 Ca1 55.25(6) 9_665 .
O3 Ca2 P1 Ca1 -32.35(3) 7_565 .
O3 Ca2 P1 Ca1 -158.23(3) 8 .
P1 Ca2 P1 Ca1 -35.158(13) 2_665 .
P1 Ca2 P1 Ca1 -129.718(11) 3_565 .
O2 Ca2 P1 Ca2 136.54(4) 9_665 10_556
O2 Ca2 P1 Ca2 -146.65(4) 8 10_556
O2 Ca2 P1 Ca2 -148.27(17) 7_565 10_556
O4 Ca2 P1 Ca2 -54.37(6) 3_565 10_556
O4 Ca2 P1 Ca2 50.85(3) . 10_556
O4 Ca2 P1 Ca2 -19.89(4) 2_665 10_556
O3 Ca2 P1 Ca2 137.69(6) 9_665 10_556
O3 Ca2 P1 Ca2 50.08(4) 7_565 10_556
O3 Ca2 P1 Ca2 -75.79(3) 8 10_556
P1 Ca2 P1 Ca2 47.280(8) 2_665 10_556
P1 Ca2 P1 Ca2 -47.280(8) 3_565 10_556
O2 Ca2 P1 Ca1 -143.67(4) 9_665 3_565
O2 Ca2 P1 Ca1 -66.86(4) 8 3_565
O2 Ca2 P1 Ca1 -68.49(17) 7_565 3_565
O4 Ca2 P1 Ca1 25.42(6) 3_565 3_565
O4 Ca2 P1 Ca1 130.63(4) . 3_565
O4 Ca2 P1 Ca1 59.89(4) 2_665 3_565
O3 Ca2 P1 Ca1 -142.53(6) 9_665 3_565
O3 Ca2 P1 Ca1 129.87(4) 7_565 3_565
O3 Ca2 P1 Ca1 4.00(3) 8 3_565
P1 Ca2 P1 Ca1 127.066(12) 2_665 3_565
P1 Ca2 P1 Ca1 32.506(12) 3_565 3_565
O2 Ca2 P1 Ca1 -3.71(5) 9_665 2_675
O2 Ca2 P1 Ca1 73.10(5) 8 2_675
O2 Ca2 P1 Ca1 71.48(17) 7_565 2_675
O4 Ca2 P1 Ca1 165.38(7) 3_565 2_675
O4 Ca2 P1 Ca1 -89.40(5) . 2_675
O4 Ca2 P1 Ca1 -160.14(5) 2_665 2_675
O3 Ca2 P1 Ca1 -2.56(6) 9_665 2_675
O3 Ca2 P1 Ca1 -90.17(4) 7_565 2_675
O3 Ca2 P1 Ca1 143.96(4) 8 2_675
P1 Ca2 P1 Ca1 -92.97(4) 2_665 2_675
P1 Ca2 P1 Ca1 172.47(3) 3_565 2_675
O4 Ca1 O2 P1 180 . 3_465
O3 Ca1 O2 P1 -99.16(4) . 3_465
O3 Ca1 O2 P1 99.16(4) 10_556 3_465
O3 Ca1 O2 P1 94.58(9) 6_665 3_465
O3 Ca1 O2 P1 -94.58(9) 9_665 3_465
Cl1 Ca1 O2 P1 28.29(3) . 3_465
Cl1 Ca1 O2 P1 -28.29(3) 10_556 3_465
Cl1 Ca1 O2 P1 40.37(2) 7_576 3_465
Cl1 Ca1 O2 P1 -40.37(2) 4_574 3_465
O4 Ca1 O2 Ca2 -44.24(3) . 7_565
O3 Ca1 O2 Ca2 36.60(4) . 7_565
O3 Ca1 O2 Ca2 -125.08(6) 10_556 7_565
O3 Ca1 O2 Ca2 -129.65(8) 6_665 7_565
O3 Ca1 O2 Ca2 41.18(11) 9_665 7_565
Cl1 Ca1 O2 Ca2 164.05(4) . 7_565
Cl1 Ca1 O2 Ca2 107.47(4) 10_556 7_565
Cl1 Ca1 O2 Ca2 176.14(4) 7_576 7_565
Cl1 Ca1 O2 Ca2 95.39(4) 4_574 7_565
P1 Ca1 O2 Ca2 -44.24(3) 2_665 7_565
O4 Ca1 O2 Ca2 44.24(3) . 4_565
O3 Ca1 O2 Ca2 125.08(6) . 4_565
O3 Ca1 O2 Ca2 -36.60(4) 10_556 4_565
O3 Ca1 O2 Ca2 -41.18(11) 6_665 4_565
O3 Ca1 O2 Ca2 129.65(8) 9_665 4_565
Cl1 Ca1 O2 Ca2 -107.47(4) . 4_565
Cl1 Ca1 O2 Ca2 -164.05(4) 10_556 4_565
Cl1 Ca1 O2 Ca2 -95.39(4) 7_576 4_565
Cl1 Ca1 O2 Ca2 -176.14(4) 4_574 4_565
P1 Ca1 O2 Ca2 44.24(3) 2_665 4_565
O4 Ca1 O3 P1 -32.40(14) . 8_455
O3 Ca1 O3 P1 -115.47(12) 10_556 8_455
O3 Ca1 O3 P1 30.4(2) 6_665 8_455
O3 Ca1 O3 P1 42.95(16) 9_665 8_455
Cl1 Ca1 O3 P1 135.31(12) . 8_455
Cl1 Ca1 O3 P1 114.33(14) 10_556 8_455
O2 Ca1 O3 P1 -139.30(15) . 8_455
P1 Ca1 O3 P1 35.16(15) . 8_455
Cl1 Ca1 O3 P1 142.96(11) 7_576 8_455
Cl1 Ca1 O3 P1 109.85(14) 4_574 8_455
P1 Ca1 O3 P1 -53.43(13) 2_665 8_455
O4 Ca1 O3 Ca1 -179.27(7) . 8_455
O3 Ca1 O3 Ca1 97.66(10) 10_556 8_455
O3 Ca1 O3 Ca1 -116.46(5) 6_665 8_455
O3 Ca1 O3 Ca1 -103.92(4) 9_665 8_455
Cl1 Ca1 O3 Ca1 -11.56(9) . 8_455
Cl1 Ca1 O3 Ca1 -32.54(5) 10_556 8_455
O2 Ca1 O3 Ca1 73.83(6) . 8_455
P1 Ca1 O3 Ca1 -111.71(5) . 8_455
Cl1 Ca1 O3 Ca1 -3.91(11) 7_576 8_455
Cl1 Ca1 O3 Ca1 -37.02(5) 4_574 8_455
P1 Ca1 O3 Ca1 159.70(7) 2_665 8_455
O4 Ca1 O3 Ca2 75.33(5) . 7_565
O3 Ca1 O3 Ca2 -7.74(11) 10_556 7_565
O3 Ca1 O3 Ca2 138.14(8) 6_665 7_565
O3 Ca1 O3 Ca2 150.68(4) 9_665 7_565
Cl1 Ca1 O3 Ca2 -116.96(4) . 7_565
Cl1 Ca1 O3 Ca2 -137.94(4) 10_556 7_565
O2 Ca1 O3 Ca2 -31.58(4) . 7_565
P1 Ca1 O3 Ca2 142.89(3) . 7_565
Cl1 Ca1 O3 Ca2 -109.31(6) 7_576 7_565
Cl1 Ca1 O3 Ca2 -142.43(5) 4_574 7_565
P1 Ca1 O3 Ca2 54.30(3) 2_665 7_565
O3 Ca1 O4 P1 -66.98(4) . 2_665
O3 Ca1 O4 P1 66.98(4) 10_556 2_665
O3 Ca1 O4 P1 149.76(3) 6_665 2_665
O3 Ca1 O4 P1 -149.76(3) 9_665 2_665
Cl1 Ca1 O4 P1 129.13(6) . 2_665
Cl1 Ca1 O4 P1 -129.13(6) 10_556 2_665
O2 Ca1 O4 P1 0 . 2_665
P1 Ca1 O4 P1 180 . 2_665
Cl1 Ca1 O4 P1 117.25(5) 7_576 2_665
Cl1 Ca1 O4 P1 -117.25(5) 4_574 2_665
O3 Ca1 O4 Ca2 163.45(6) . 10_556
O3 Ca1 O4 Ca2 -62.59(6) 10_556 10_556
O3 Ca1 O4 Ca2 20.19(5) 6_665 10_556
O3 Ca1 O4 Ca2 80.67(6) 9_665 10_556
Cl1 Ca1 O4 Ca2 -0.43(10) . 10_556
Cl1 Ca1 O4 Ca2 101.30(4) 10_556 10_556
O2 Ca1 O4 Ca2 -129.57(5) . 10_556
P1 Ca1 O4 Ca2 50.43(5) . 10_556
Cl1 Ca1 O4 Ca2 -12.32(9) 7_576 10_556
Cl1 Ca1 O4 Ca2 113.18(3) 4_574 10_556
P1 Ca1 O4 Ca2 -129.57(5) 2_665 10_556
O3 Ca1 O4 Ca2 62.59(6) . .
O3 Ca1 O4 Ca2 -163.45(6) 10_556 .
O3 Ca1 O4 Ca2 -80.67(6) 6_665 .
O3 Ca1 O4 Ca2 -20.19(5) 9_665 .
Cl1 Ca1 O4 Ca2 -101.30(4) . .
Cl1 Ca1 O4 Ca2 0.43(10) 10_556 .
O2 Ca1 O4 Ca2 129.57(5) . .
P1 Ca1 O4 Ca2 -50.43(5) . .
Cl1 Ca1 O4 Ca2 -113.18(3) 7_576 .
Cl1 Ca1 O4 Ca2 12.32(9) 4_574 .
P1 Ca1 O4 Ca2 129.57(5) 2_665 .
O2 Ca2 O4 P1 87.32(7) 9_665 2_665
O2 Ca2 O4 P1 150.65(8) 8 2_665
O2 Ca2 O4 P1 13.42(9) 7_565 2_665
O4 Ca2 O4 P1 -144.88(7) 3_565 2_665
O4 Ca2 O4 P1 -65.93(9) 2_665 2_665
O3 Ca2 O4 P1 156.90(7) 9_665 2_665
O3 Ca2 O4 P1 6.91(5) 7_565 2_665
O3 Ca2 O4 P1 -94.42(7) 8 2_665
P1 Ca2 O4 P1 -172.31(7) . 2_665
P1 Ca2 O4 P1 -81.60(6) 3_565 2_665
O2 Ca2 O4 Ca1 -50.53(7) 9_665 .
O2 Ca2 O4 Ca1 12.79(12) 8 .
O2 Ca2 O4 Ca1 -124.44(7) 7_565 .
O4 Ca2 O4 Ca1 77.26(9) 3_565 .
O4 Ca2 O4 Ca1 156.22(8) 2_665 .
O3 Ca2 O4 Ca1 19.05(5) 9_665 .
O3 Ca2 O4 Ca1 -130.94(7) 7_565 .
O3 Ca2 O4 Ca1 127.73(5) 8 .
P1 Ca2 O4 Ca1 49.84(5) . .
P1 Ca2 O4 Ca1 -137.86(10) 2_665 .
P1 Ca2 O4 Ca1 140.54(5) 3_565 .
O2 Ca2 O4 Ca2 -167.27(6) 9_665 10_556
O2 Ca2 O4 Ca2 -103.95(9) 8 10_556
O2 Ca2 O4 Ca2 118.83(5) 7_565 10_556
O4 Ca2 O4 Ca2 -39.479(15) 3_565 10_556
O4 Ca2 O4 Ca2 39.479(15) 2_665 10_556
O3 Ca2 O4 Ca2 -97.69(5) 9_665 10_556
O3 Ca2 O4 Ca2 112.32(6) 7_565 10_556
O3 Ca2 O4 Ca2 10.99(8) 8 10_556
P1 Ca2 O4 Ca2 -66.90(4) . 10_556
P1 Ca2 O4 Ca2 105.41(8) 2_665 10_556
P1 Ca2 O4 Ca2 23.81(5) 3_565 10_556
O4 Ca1 Cl1 Cl1 -45.55(7) . 7_576
O3 Ca1 Cl1 Cl1 155.12(5) . 7_576
O3 Ca1 Cl1 Cl1 19.90(4) 10_556 7_576
O3 Ca1 Cl1 Cl1 -66.77(3) 6_665 7_576
O3 Ca1 Cl1 Cl1 -119.52(3) 9_665 7_576
Cl1 Ca1 Cl1 Cl1 180.0000(10) 10_556 7_576
O2 Ca1 Cl1 Cl1 84.859(18) . 7_576
P1 Ca1 Cl1 Cl1 -92.644(9) . 7_576
Cl1 Ca1 Cl1 Cl1 180 4_574 7_576
P1 Ca1 Cl1 Cl1 -6.37(5) 2_665 7_576
O4 Ca1 Cl1 Ca1 -174.53(6) . 3_465
O3 Ca1 Cl1 Ca1 26.13(6) . 3_465
O3 Ca1 Cl1 Ca1 -109.09(4) 10_556 3_465
O3 Ca1 Cl1 Ca1 164.25(5) 6_665 3_465
O3 Ca1 Cl1 Ca1 111.49(4) 9_665 3_465
Cl1 Ca1 Cl1 Ca1 51.02(3) 10_556 3_465
O2 Ca1 Cl1 Ca1 -44.13(4) . 3_465
P1 Ca1 Cl1 Ca1 138.37(3) . 3_465
Cl1 Ca1 Cl1 Ca1 -128.98(3) 7_576 3_465
Cl1 Ca1 Cl1 Ca1 51.02(3) 4_574 3_465
P1 Ca1 Cl1 Ca1 -135.36(5) 2_665 3_465
O4 Ca1 Cl1 Ca1 83.43(8) . 2_675
O3 Ca1 Cl1 Ca1 -75.90(5) . 2_675
O3 Ca1 Cl1 Ca1 148.88(5) 10_556 2_675
O3 Ca1 Cl1 Ca1 62.22(4) 6_665 2_675
O3 Ca1 Cl1 Ca1 9.46(4) 9_665 2_675
Cl1 Ca1 Cl1 Ca1 -51.02(3) 10_556 2_675
O2 Ca1 Cl1 Ca1 -146.16(3) . 2_675
P1 Ca1 Cl1 Ca1 36.34(3) . 2_675
Cl1 Ca1 Cl1 Ca1 128.98(3) 7_576 2_675
Cl1 Ca1 Cl1 Ca1 -51.02(3) 4_574 2_675
P1 Ca1 Cl1 Ca1 122.61(6) 2_665 2_675
O4 Ca1 Cl1 Ca1 -3.84(8) . 9_666
O3 Ca1 Cl1 Ca1 -163.18(5) . 9_666
O3 Ca1 Cl1 Ca1 61.60(4) 10_556 9_666
O3 Ca1 Cl1 Ca1 -25.06(3) 6_665 9_666
O3 Ca1 Cl1 Ca1 -77.82(3) 9_665 9_666
Cl1 Ca1 Cl1 Ca1 -138.294(17) 10_556 9_666
O2 Ca1 Cl1 Ca1 126.56(2) . 9_666
P1 Ca1 Cl1 Ca1 -50.938(15) . 9_666
Cl1 Ca1 Cl1 Ca1 41.706(18) 7_576 9_666
Cl1 Ca1 Cl1 Ca1 -138.294(17) 4_574 9_666
P1 Ca1 Cl1 Ca1 35.33(5) 2_665 9_666
O4 Ca1 Cl1 Ca1 -45.55(7) . 7_576
O3 Ca1 Cl1 Ca1 155.12(5) . 7_576
O3 Ca1 Cl1 Ca1 19.90(4) 10_556 7_576
O3 Ca1 Cl1 Ca1 -66.77(3) 6_665 7_576
O3 Ca1 Cl1 Ca1 -119.52(3) 9_665 7_576
Cl1 Ca1 Cl1 Ca1 180.0000(10) 10_556 7_576
O2 Ca1 Cl1 Ca1 84.859(18) . 7_576
P1 Ca1 Cl1 Ca1 -92.644(8) . 7_576
Cl1 Ca1 Cl1 Ca1 0 7_576 7_576
Cl1 Ca1 Cl1 Ca1 180.0000(10) 4_574 7_576
P1 Ca1 Cl1 Ca1 -6.37(5) 2_665 7_576
O4 Ca1 Cl1 Ca1 -87.26(7) . 8_456
O3 Ca1 Cl1 Ca1 113.41(5) . 8_456
O3 Ca1 Cl1 Ca1 -21.81(4) 10_556 8_456
O3 Ca1 Cl1 Ca1 -108.47(4) 6_665 8_456
O3 Ca1 Cl1 Ca1 -161.23(3) 9_665 8_456
Cl1 Ca1 Cl1 Ca1 138.294(17) 10_556 8_456
O2 Ca1 Cl1 Ca1 43.15(3) . 8_456
P1 Ca1 Cl1 Ca1 -134.35(2) . 8_456
Cl1 Ca1 Cl1 Ca1 -41.706(18) 7_576 8_456
Cl1 Ca1 Cl1 Ca1 138.294(17) 4_574 8_456
P1 Ca1 Cl1 Ca1 -48.08(5) 2_665 8_456
